data_1546837
loop_
_publ_author_name
'Tan, Qitao'
'Zhou, Dandan'
'Zhang, Tao'
'Liu, Bingxin'
'Xu, Bin'

_publ_section_title
;
 Iodine-doped sumanene and its application for the synthesis of
 chalcogenasumanenes and silasumanenes
;
_journal_issue 74
_journal_name_full 'Chemical Communications'
_journal_page_first 10279
_journal_page_last 10282
_journal_paper_doi 10.1039/C7CC05885C
_journal_volume 53
_journal_year 2017
_chemical_formula_moiety C18H6S3
_chemical_formula_sum 'C18 H6 S3'
_chemical_formula_weight 318.41
_chemical_name_common S-Sumanene
_chemical_name_systematic S-Sumanene
_space_group_IT_number 4
_symmetry_cell_setting monoclinic
_symmetry_space_group_name_Hall 'P 2yb'
_symmetry_space_group_name_H-M 'P 1 21 1'
_atom_sites_solution_hydrogens geom
_atom_sites_solution_primary direct
_atom_sites_solution_secondary difmap
_audit_creation_method SHELXL-97
_audit_update_record
;
2017-04-15 deposited with the CCDC.
2017-08-23 downloaded from the CCDC.
;
_cell_angle_alpha 90.00
_cell_angle_beta 118.840(2)
_cell_angle_gamma 90.00
_cell_formula_units_Z 2
_cell_length_a 9.785(3)
_cell_length_b 7.3055(19)
_cell_length_c 9.929(3)
_cell_measurement_reflns_used 1312
_cell_measurement_temperature 296(2)
_cell_measurement_theta_max 26.43
_cell_measurement_theta_min 2.34
_cell_volume 621.7(3)
_computing_cell_refinement 'Bruker SAINT'
_computing_data_collection 'Bruker APEX2'
_computing_data_reduction 'Bruker SAINT'
_computing_molecular_graphics 'Bruker SHELXTL'
_computing_publication_material 'Bruker SHELXTL'
_computing_structure_refinement 'SHELXL-97 (Sheldrick, 2008)'
_computing_structure_solution 'SHELXS-97 (Sheldrick, 2008)'
_diffrn_ambient_temperature 296(2)
_diffrn_measured_fraction_theta_full 0.993
_diffrn_measured_fraction_theta_max 0.993
_diffrn_measurement_device_type 'Bruker APEX-II CCD'
_diffrn_measurement_method '\f and \w scans'
_diffrn_radiation_monochromator graphite
_diffrn_radiation_source 'fine-focus sealed tube'
_diffrn_radiation_type MoK\a
_diffrn_radiation_wavelength 0.71073
_diffrn_reflns_av_R_equivalents 0.0214
_diffrn_reflns_av_sigmaI/netI 0.0386
_diffrn_reflns_limit_h_max 11
_diffrn_reflns_limit_h_min -9
_diffrn_reflns_limit_k_max 8
_diffrn_reflns_limit_k_min -8
_diffrn_reflns_limit_l_max 10
_diffrn_reflns_limit_l_min -11
_diffrn_reflns_number 3230
_diffrn_reflns_theta_full 25.04
_diffrn_reflns_theta_max 25.04
_diffrn_reflns_theta_min 2.34
_exptl_absorpt_coefficient_mu 0.581
_exptl_absorpt_correction_T_max 0.9715
_exptl_absorpt_correction_T_min 0.8828
_exptl_absorpt_correction_type multi-scan
_exptl_absorpt_process_details sadabs
_exptl_crystal_colour colorless
_exptl_crystal_density_diffrn 1.701
_exptl_crystal_density_method 'not measured'
_exptl_crystal_description Cuboid
_exptl_crystal_F_000 324
_exptl_crystal_size_max 0.22
_exptl_crystal_size_mid 0.06
_exptl_crystal_size_min 0.05
_refine_diff_density_max 0.197
_refine_diff_density_min -0.232
_refine_diff_density_rms 0.045
_refine_ls_abs_structure_details 'Flack H D (1983), Acta Cryst. A39, 876-881'
_refine_ls_abs_structure_Flack -0.11(9)
_refine_ls_extinction_method none
_refine_ls_goodness_of_fit_ref 1.045
_refine_ls_hydrogen_treatment constr
_refine_ls_matrix_type full
_refine_ls_number_parameters 190
_refine_ls_number_reflns 2023
_refine_ls_number_restraints 1
_refine_ls_restrained_S_all 1.044
_refine_ls_R_factor_all 0.0361
_refine_ls_R_factor_gt 0.0317
_refine_ls_shift/su_max 0.000
_refine_ls_shift/su_mean 0.000
_refine_ls_structure_factor_coef Fsqd
_refine_ls_weighting_details 'calc w=1/[\s^2^(Fo^2^)+(0.0363P)^2^+0.0433P] where P=(Fo^2^+2Fc^2^)/3'
_refine_ls_weighting_scheme calc
_refine_ls_wR_factor_gt 0.0700
_refine_ls_wR_factor_ref 0.0732
_reflns_number_gt 1862
_reflns_number_total 2023
_reflns_threshold_expression >2sigma(I)
_cod_data_source_file c7cc05885c2.cif
_cod_data_source_block 170320a_0m
_cod_depositor_comments
;
The following automatic conversions were performed:

'_symmetry_cell_setting' value 'Monoclinic' changed to 'monoclinic'
according to
/home/data/users/saulius/crontab/automatic-downloads/rss-feeds/RSC/lib/dictionaries/cif_core.dic
dictionary named 'cif_core.dic' version 2.4.2 from 2011-04-26.

Automatic conversion script
Id: cif_fix_values 4973 2017-02-22 13:04:09Z antanas 
;
_cod_original_sg_symbol_H-M P2(1)
_cod_database_code 1546837

loop_
_symmetry_equiv_pos_as_xyz
'x, y, z'
'-x, y+1/2, -z'

loop_
_atom_site_label
_atom_site_type_symbol
_atom_site_fract_x
_atom_site_fract_y
_atom_site_fract_z
_atom_site_U_iso_or_equiv
_atom_site_adp_type
_atom_site_occupancy
_atom_site_symmetry_multiplicity
_atom_site_calc_flag
_atom_site_refinement_flags
C1 C 0.3481(3) 0.4162(5) 0.6262(3) 0.0305(7) Uani 1 1 d .
C2 C 0.4633(4) 0.4985(5) 0.5988(4) 0.0371(8) Uani 1 1 d .
H2 H 0.5584 0.5322 0.6817 0.045 Uiso 1 1 calc R
C3 C 0.4367(3) 0.5297(5) 0.4498(3) 0.0329(8) Uani 1 1 d .
H3 H 0.5146 0.5830 0.4348 0.040 Uiso 1 1 calc R
C4 C 0.2948(4) 0.4824(4) 0.3223(3) 0.0309(7) Uani 1 1 d .
C5 C 0.1852(3) 0.3900(4) 0.3487(3) 0.0272(7) Uani 1 1 d .
C6 C 0.0315(3) 0.3942(4) 0.2262(3) 0.0289(7) Uani 1 1 d .
C7 C 0.0124(4) 0.4910(4) 0.0976(3) 0.0311(7) Uani 1 1 d .
C8 C -0.1409(4) 0.5451(5) -0.0098(3) 0.0353(8) Uani 1 1 d .
H8 H -0.1591 0.6026 -0.1005 0.042 Uiso 1 1 calc R
C9 C -0.2650(4) 0.5134(5) 0.0187(3) 0.0351(8) Uani 1 1 d .
H9 H -0.3647 0.5513 -0.0530 0.042 Uiso 1 1 calc R
C10 C -0.2423(3) 0.4251(5) 0.1540(3) 0.0311(7) Uani 1 1 d .
C11 C -0.0938(3) 0.3619(4) 0.2523(3) 0.0277(7) Uani 1 1 d .
C12 C -0.0658(4) 0.3233(4) 0.4048(3) 0.0271(7) Uani 1 1 d .
C13 C -0.1932(3) 0.3524(4) 0.4273(3) 0.0292(7) Uani 1 1 d .
C14 C -0.1623(4) 0.3647(4) 0.5819(3) 0.0327(8) Uani 1 1 d .
H14 H -0.2451 0.3730 0.6027 0.039 Uiso 1 1 calc R
C15 C -0.0107(4) 0.3646(4) 0.7027(3) 0.0344(8) Uani 1 1 d .
H15 H 0.0061 0.3731 0.8030 0.041 Uiso 1 1 calc R
C16 C 0.1183(4) 0.3520(4) 0.6768(3) 0.0299(7) Uani 1 1 d .
C17 C 0.0862(3) 0.3231(4) 0.5258(3) 0.0278(7) Uani 1 1 d .
C18 C 0.2137(3) 0.3573(4) 0.4985(3) 0.0272(7) Uani 1 1 d .
S1 S 0.31878(9) 0.41023(13) 0.79043(8) 0.0359(2) Uani 1 1 d .
S2 S -0.35790(8) 0.41324(13) 0.24830(8) 0.0354(2) Uani 1 1 d .
S3 S 0.19980(10) 0.56072(13) 0.12634(9) 0.0374(2) Uani 1 1 d .

loop_
_atom_site_aniso_label
_atom_site_aniso_U_11
_atom_site_aniso_U_22
_atom_site_aniso_U_33
_atom_site_aniso_U_23
_atom_site_aniso_U_13
_atom_site_aniso_U_12
C1 0.0310(15) 0.0297(17) 0.0337(15) 0.0064(17) 0.0178(13) 0.0075(16)
C2 0.0288(18) 0.044(2) 0.0393(18) -0.0004(15) 0.0171(15) 0.0018(14)
C3 0.0263(16) 0.036(2) 0.0428(18) -0.0003(16) 0.0215(14) -0.0015(15)
C4 0.0362(18) 0.0321(18) 0.0335(16) -0.0005(13) 0.0241(15) 0.0020(13)
C5 0.0302(15) 0.0238(18) 0.0314(14) -0.0047(14) 0.0179(13) -0.0005(14)
C6 0.0329(16) 0.0298(18) 0.0295(14) -0.0033(15) 0.0195(13) 0.0018(15)
C7 0.0375(18) 0.0344(18) 0.0295(16) -0.0049(14) 0.0226(15) -0.0022(14)
C8 0.0427(18) 0.037(2) 0.0239(15) -0.0052(16) 0.0143(14) -0.0060(17)
C9 0.0357(17) 0.041(2) 0.0267(16) -0.0013(15) 0.0135(14) -0.0014(15)
C10 0.0307(16) 0.0317(18) 0.0291(15) -0.0066(16) 0.0131(13) -0.0069(16)
C11 0.0314(17) 0.0249(18) 0.0282(15) -0.0045(13) 0.0154(14) -0.0046(13)
C12 0.0351(18) 0.0215(17) 0.0300(16) 0.0003(13) 0.0199(15) 0.0008(13)
C13 0.0270(16) 0.0257(17) 0.0358(16) 0.0014(13) 0.0157(14) -0.0028(13)
C14 0.0359(18) 0.032(2) 0.0387(17) 0.0013(15) 0.0243(15) -0.0004(14)
C15 0.0381(18) 0.039(2) 0.0310(15) 0.0033(14) 0.0207(14) -0.0019(15)
C16 0.0357(17) 0.0271(18) 0.0296(15) 0.0046(14) 0.0180(14) 0.0015(14)
C17 0.0313(17) 0.0206(17) 0.0326(16) 0.0009(14) 0.0162(15) 0.0015(13)
C18 0.0293(16) 0.0251(17) 0.0306(15) 0.0025(13) 0.0172(14) 0.0052(12)
S1 0.0337(4) 0.0437(5) 0.0293(4) 0.0028(4) 0.0144(3) -0.0017(4)
S2 0.0284(4) 0.0426(5) 0.0367(4) 0.0014(5) 0.0168(3) -0.0014(4)
S3 0.0407(5) 0.0450(5) 0.0350(4) 0.0013(4) 0.0249(4) -0.0037(4)

loop_
_atom_type_symbol
_atom_type_description
_atom_type_scat_dispersion_real
_atom_type_scat_dispersion_imag
_atom_type_scat_source
C C 0.0033 0.0016 'International Tables Vol C Tables 4.2.6.8 and 6.1.1.4'
H H 0.0000 0.0000 'International Tables Vol C Tables 4.2.6.8 and 6.1.1.4'
S S 0.1246 0.1234 'International Tables Vol C Tables 4.2.6.8 and 6.1.1.4'

loop_
_geom_angle_atom_site_label_1
_geom_angle_atom_site_label_2
_geom_angle_atom_site_label_3
_geom_angle
C18 C1 C2 116.7(3)
C18 C1 S1 109.2(2)
C2 C1 S1 132.8(2)
C3 C2 C1 121.1(3)
C3 C2 H2 119.5
C1 C2 H2 119.5
C2 C3 C4 121.1(3)
C2 C3 H3 119.4
C4 C3 H3 119.4
C5 C4 C3 117.8(3)
C5 C4 S3 108.3(2)
C3 C4 S3 132.1(2)
C4 C5 C18 120.5(3)
C4 C5 C6 115.2(3)
C18 C5 C6 120.4(3)
C11 C6 C7 121.2(3)
C11 C6 C5 120.5(2)
C7 C6 C5 114.7(3)
C6 C7 C8 117.2(3)
C6 C7 S3 109.0(2)
C8 C7 S3 132.4(2)
C9 C8 C7 120.8(3)
C9 C8 H8 119.6
C7 C8 H8 119.6
C8 C9 C10 121.2(3)
C8 C9 H9 119.4
C10 C9 H9 119.4
C11 C10 C9 117.1(3)
C11 C10 S2 109.3(2)
C9 C10 S2 132.4(2)
C10 C11 C6 122.2(3)
C10 C11 C12 114.4(3)
C6 C11 C12 119.6(3)
C13 C12 C17 122.1(3)
C13 C12 C11 114.4(3)
C17 C12 C11 119.6(3)
C12 C13 C14 116.5(3)
C12 C13 S2 109.2(2)
C14 C13 S2 132.9(2)
C15 C14 C13 121.1(3)
C15 C14 H14 119.4
C13 C14 H14 119.4
C14 C15 C16 121.4(3)
C14 C15 H15 119.3
C16 C15 H15 119.3
C17 C16 C15 116.8(3)
C17 C16 S1 109.0(2)
C15 C16 S1 132.8(2)
C12 C17 C16 121.5(3)
C12 C17 C18 120.4(3)
C16 C17 C18 114.6(3)
C1 C18 C5 122.5(3)
C1 C18 C17 114.4(3)
C5 C18 C17 119.4(3)
C16 S1 C1 92.30(13)
C10 S2 C13 92.17(14)
C7 S3 C4 92.13(14)

loop_
_geom_bond_atom_site_label_1
_geom_bond_atom_site_label_2
_geom_bond_distance
C1 C18 1.383(4)
C1 C2 1.415(4)
C1 S1 1.787(3)
C2 C3 1.392(4)
C2 H2 0.9300
C3 C4 1.398(4)
C3 H3 0.9300
C4 C5 1.394(4)
C4 S3 1.798(3)
C5 C18 1.396(4)
C5 C6 1.406(4)
C6 C11 1.390(4)
C6 C7 1.392(4)
C7 C8 1.415(4)
C7 S3 1.788(3)
C8 C9 1.392(4)
C8 H8 0.9300
C9 C10 1.409(4)
C9 H9 0.9300
C10 C11 1.381(4)
C10 S2 1.785(3)
C11 C12 1.431(4)
C12 C13 1.384(4)
C12 C17 1.390(4)
C13 C14 1.417(4)
C13 S2 1.786(3)
C14 C15 1.386(4)
C14 H14 0.9300
C15 C16 1.408(4)
C15 H15 0.9300
C16 C17 1.391(4)
C16 S1 1.780(3)
C17 C18 1.421(4)

loop_
_geom_torsion_atom_site_label_1
_geom_torsion_atom_site_label_2
_geom_torsion_atom_site_label_3
_geom_torsion_atom_site_label_4
_geom_torsion
C18 C1 C2 C3 4.5(5)
S1 C1 C2 C3 -160.7(3)
C1 C2 C3 C4 0.6(5)
C2 C3 C4 C5 -4.9(5)
C2 C3 C4 S3 158.3(3)
C3 C4 C5 C18 4.1(5)
S3 C4 C5 C18 -162.8(2)
C3 C4 C5 C6 161.7(3)
S3 C4 C5 C6 -5.2(3)
C4 C5 C6 C11 -159.1(3)
C18 C5 C6 C11 -1.4(5)
C4 C5 C6 C7 -0.3(4)
C18 C5 C6 C7 157.4(3)
C11 C6 C7 C8 -3.8(5)
C5 C6 C7 C8 -162.4(3)
C11 C6 C7 S3 164.3(2)
C5 C6 C7 S3 5.7(3)
C6 C7 C8 C9 4.4(5)
S3 C7 C8 C9 -160.2(3)
C7 C8 C9 C10 -0.6(5)
C8 C9 C10 C11 -3.8(5)
C8 C9 C10 S2 162.0(3)
C9 C10 C11 C6 4.5(5)
S2 C10 C11 C6 -164.4(2)
C9 C10 C11 C12 162.6(3)
S2 C10 C11 C12 -6.3(4)
C7 C6 C11 C10 -0.7(5)
C5 C6 C11 C10 156.7(3)
C7 C6 C11 C12 -157.7(3)
C5 C6 C11 C12 -0.3(5)
C10 C11 C12 C13 1.2(4)
C6 C11 C12 C13 159.9(3)
C10 C11 C12 C17 -157.0(3)
C6 C11 C12 C17 1.7(4)
C17 C12 C13 C14 -5.9(4)
C11 C12 C13 C14 -163.5(3)
C17 C12 C13 S2 162.2(2)
C11 C12 C13 S2 4.5(3)
C12 C13 C14 C15 5.8(5)
S2 C13 C14 C15 -158.7(3)
C13 C14 C15 C16 -0.1(5)
C14 C15 C16 C17 -5.6(5)
C14 C15 C16 S1 159.5(3)
C13 C12 C17 C16 0.2(5)
C11 C12 C17 C16 156.6(3)
C13 C12 C17 C18 -157.8(3)
C11 C12 C17 C18 -1.3(4)
C15 C16 C17 C12 5.6(4)
S1 C16 C17 C12 -162.9(2)
C15 C16 C17 C18 164.8(3)
S1 C16 C17 C18 -3.7(3)
C2 C1 C18 C5 -5.3(5)
S1 C1 C18 C5 163.2(3)
C2 C1 C18 C17 -163.5(3)
S1 C1 C18 C17 5.0(4)
C4 C5 C18 C1 1.1(5)
C6 C5 C18 C1 -155.4(3)
C4 C5 C18 C17 158.2(3)
C6 C5 C18 C17 1.8(5)
C12 C17 C18 C1 158.5(3)
C16 C17 C18 C1 -0.9(4)
C12 C17 C18 C5 -0.4(4)
C16 C17 C18 C5 -159.8(3)
C17 C16 S1 C1 5.5(2)
C15 C16 S1 C1 -160.5(3)
C18 C1 S1 C16 -6.0(3)
C2 C1 S1 C16 160.0(3)
C11 C10 S2 C13 7.5(3)
C9 C10 S2 C13 -159.1(3)
C12 C13 S2 C10 -6.8(2)
C14 C13 S2 C10 158.5(3)
C6 C7 S3 C4 -7.2(2)
C8 C7 S3 C4 158.3(3)
C5 C4 S3 C7 7.0(2)
C3 C4 S3 C7 -157.3(3)
